data_2232648
loop_
_publ_author_name
'Kudryavtsev, Konstantin V.'
'Churakov, Andrei V.'
'Dogan, Ozdemir'

_publ_section_title
;
 2-[(1<i>RS</i>,3<i>RS</i>,3a<i>RS</i>,6a<i>SR</i>)-5-Benzyl-4,6-dioxo-3-phenyloctahydropyrrolo[3,4-<i>c</i>]pyrrol-1-yl]acetamide
;
_journal_coeditor_code FF2039
_journal_issue 12
_journal_name_full 'Acta Crystallographica Section E'
_journal_page_first o3186
_journal_paper_doi 10.1107/S1600536811045181
_journal_volume 67
_journal_year 2011
_chemical_formula_iupac 'C21 H21 N3 O3'
_chemical_formula_moiety 'C21 H21 N3 O3'
_chemical_formula_sum 'C21 H21 N3 O3'
_chemical_formula_weight 363.41
_chemical_name_systematic
;
2-[(1<i>RS</i>,3<i>RS</i>,3a<i>RS</i>,6a<i>SR</i>)-5-Benzyl-4,6-dioxo-3-
phenyloctahydropyrrolo[3,4-<i>c</i>]pyrrol-1-yl]acetamide
;
_space_group_IT_number 2
_symmetry_cell_setting triclinic
_symmetry_space_group_name_Hall '-P 1'
_symmetry_space_group_name_H-M 'P -1'
_atom_sites_solution_hydrogens difmap
_atom_sites_solution_primary direct
_atom_sites_solution_secondary difmap
_audit_creation_method SHELXL-97
_cell_angle_alpha 103.73(4)
_cell_angle_beta 92.30(4)
_cell_angle_gamma 113.94(4)
_cell_formula_units_Z 2
_cell_length_a 9.101(5)
_cell_length_b 9.270(5)
_cell_length_c 12.945(5)
_cell_measurement_reflns_used 25
_cell_measurement_temperature 293(2)
_cell_measurement_theta_max 13
_cell_measurement_theta_min 12
_cell_volume 958.1(9)
_computing_cell_refinement '<i>CAD4</i> (Schagen <i>et al.</i>, 1988)'
_computing_data_collection '<i>CAD4</i> (Schagen <i>et al.</i>, 1988)'
_computing_data_reduction 'XCAD4 (Harms, 1997)'
_computing_molecular_graphics 'SHELXTL (Sheldrick, 2008)'
_computing_publication_material 'SHELXTL (Sheldrick, 2008)'
_computing_structure_refinement 'SHELXTL (Sheldrick, 2008)'
_computing_structure_solution 'SHELXTL (Sheldrick, 2008)'
_diffrn_ambient_temperature 293(2)
_diffrn_measured_fraction_theta_full 1.000
_diffrn_measured_fraction_theta_max 1.000
_diffrn_measurement_device_type 'Enraf--Nonius CAD-4'
_diffrn_measurement_method \w
_diffrn_radiation_monochromator graphite
_diffrn_radiation_source 'fine-focus sealed tube'
_diffrn_radiation_type MoK\a
_diffrn_radiation_wavelength 0.71073
_diffrn_reflns_av_R_equivalents 0.0112
_diffrn_reflns_av_sigmaI/netI 0.0264
_diffrn_reflns_limit_h_max 10
_diffrn_reflns_limit_h_min -10
_diffrn_reflns_limit_k_max 11
_diffrn_reflns_limit_k_min -11
_diffrn_reflns_limit_l_max 15
_diffrn_reflns_limit_l_min -2
_diffrn_reflns_number 4399
_diffrn_reflns_theta_full 25.47
_diffrn_reflns_theta_max 25.47
_diffrn_reflns_theta_min 2.48
_diffrn_standards_decay_% 0
_diffrn_standards_interval_time 120
_diffrn_standards_number 2
_exptl_absorpt_coefficient_mu 0.086
_exptl_absorpt_correction_type none
_exptl_crystal_colour colourless
_exptl_crystal_density_diffrn 1.260
_exptl_crystal_density_method 'not measured'
_exptl_crystal_description block
_exptl_crystal_F_000 384
_exptl_crystal_size_max 0.50
_exptl_crystal_size_mid 0.40
_exptl_crystal_size_min 0.30
_refine_diff_density_max 0.226
_refine_diff_density_min -0.164
_refine_ls_extinction_coef 0.019(3)
_refine_ls_extinction_expression Fc^*^=kFc[1+0.001xFc^2^\l^3^/sin(2\q)]^-1/4^
_refine_ls_extinction_method 'SHELXTL (Sheldrick, 2008)'
_refine_ls_goodness_of_fit_ref 1.021
_refine_ls_hydrogen_treatment refall
_refine_ls_matrix_type full
_refine_ls_number_parameters 329
_refine_ls_number_reflns 3561
_refine_ls_number_restraints 0
_refine_ls_restrained_S_all 1.021
_refine_ls_R_factor_all 0.0745
_refine_ls_R_factor_gt 0.0354
_refine_ls_shift/su_max 0.000
_refine_ls_shift/su_mean 0.000
_refine_ls_structure_factor_coef Fsqd
_refine_ls_weighting_details 'calc w=1/[\s^2^(Fo^2^)+(0.0636P)^2^+0.0755P] where P=(Fo^2^+2Fc^2^)/3'
_refine_ls_weighting_scheme calc
_refine_ls_wR_factor_gt 0.0981
_refine_ls_wR_factor_ref 0.1082
_reflns_number_gt 2309
_reflns_number_total 3561
_reflns_threshold_expression I>2\s(I)
_cod_data_source_file ff2039.cif
_cod_data_source_block I
_cod_original_cell_volume 958.1(8)
_cod_database_code 2232648
_cod_database_fobs_code 2232648

loop_
_symmetry_equiv_pos_as_xyz
'x, y, z'
'-x, -y, -z'

loop_
_atom_site_type_symbol
_atom_site_label
_atom_site_fract_x
_atom_site_fract_y
_atom_site_fract_z
_atom_site_U_iso_or_equiv
_atom_site_adp_type
_atom_site_calc_flag
_atom_site_occupancy
_atom_site_symmetry_multiplicity
N N1 -0.24934(15) 0.58343(15) 0.22990(10) 0.0479(3) Uani d 1 1
N N2 0.22129(15) 0.92640(17) 0.28729(10) 0.0483(3) Uani d 1 1
N N3 0.32943(19) 1.0559(2) -0.00733(12) 0.0609(4) Uani d 1 1
O O1 -0.27577(14) 0.69214(15) 0.09260(9) 0.0641(3) Uani d 1 1
O O2 -0.16268(15) 0.53957(17) 0.38310(11) 0.0802(4) Uani d 1 1
O O3 0.36090(17) 0.8890(2) 0.08216(11) 0.0822(5) Uani d 1 1
C C1 0.15214(17) 0.83233(18) 0.36351(11) 0.0422(3) Uani d 1 1
C C2 -0.02806(17) 0.80608(18) 0.34669(11) 0.0425(3) Uani d 1 1
C C3 -0.15032(18) 0.6298(2) 0.32723(12) 0.0504(4) Uani d 1 1
C C4 -0.20472(17) 0.70517(18) 0.17794(11) 0.0441(3) Uani d 1 1
C C5 -0.05359(16) 0.84700(18) 0.24194(11) 0.0399(3) Uani d 1 1
C C6 0.10000(17) 0.85783(19) 0.19148(11) 0.0419(3) Uani d 1 1
C C7 0.13948(19) 0.9617(2) 0.11336(14) 0.0480(4) Uani d 1 1
C C8 0.28660(18) 0.9660(2) 0.06133(12) 0.0504(4) Uani d 1 1
C C9 -0.3871(2) 0.4207(2) 0.18643(16) 0.0583(4) Uani d 1 1
C C10 -0.54238(19) 0.41544(18) 0.22548(13) 0.0510(4) Uani d 1 1
C C11 -0.6492(2) 0.4469(2) 0.16611(15) 0.0647(5) Uani d 1 1
C C12 -0.7917(3) 0.4421(3) 0.2033(2) 0.0843(7) Uani d 1 1
C C13 -0.8263(3) 0.4063(3) 0.2991(2) 0.0888(7) Uani d 1 1
C C14 -0.7207(3) 0.3752(3) 0.3577(2) 0.0867(7) Uani d 1 1
C C15 -0.5794(3) 0.3789(2) 0.32126(16) 0.0691(5) Uani d 1 1
C C16 0.23862(16) 0.91778(18) 0.47794(11) 0.0410(3) Uani d 1 1
C C17 0.34576(19) 1.0818(2) 0.50956(13) 0.0510(4) Uani d 1 1
C C18 0.4222(2) 1.1578(2) 0.61503(15) 0.0604(4) Uani d 1 1
C C19 0.3912(2) 1.0709(3) 0.69041(14) 0.0607(5) Uani d 1 1
C C20 0.2857(2) 0.9079(3) 0.65957(14) 0.0651(5) Uani d 1 1
C C21 0.2094(2) 0.8303(2) 0.55396(13) 0.0559(4) Uani d 1 1
H H1 0.1496(17) 0.7255(19) 0.3441(11) 0.043(4) Uiso d 1 1
H H6 0.0843(17) 0.7458(19) 0.1533(11) 0.045(4) Uiso d 1 1
H H72 0.045(2) 0.917(2) 0.0574(14) 0.060(5) Uiso d 1 1
H H5 -0.0619(17) 0.9502(18) 0.2500(11) 0.041(4) Uiso d 1 1
H H22 -0.0542(19) 0.874(2) 0.4050(13) 0.054(4) Uiso d 1 1
H H17 0.369(2) 1.143(2) 0.4586(14) 0.062(5) Uiso d 1 1
H H71 0.158(2) 1.071(2) 0.1478(14) 0.063(5) Uiso d 1 1
H H21 0.135(2) 0.718(2) 0.5356(14) 0.068(5) Uiso d 1 1
H H92 -0.356(2) 0.339(2) 0.2133(14) 0.070(5) Uiso d 1 1
H H18 0.497(2) 1.268(2) 0.6354(15) 0.075(6) Uiso d 1 1
H H91 -0.397(2) 0.400(2) 0.1100(16) 0.072(6) Uiso d 1 1
H H2 0.308(2) 0.920(2) 0.2746(13) 0.060(5) Uiso d 1 1
H H19 0.450(2) 1.126(2) 0.7648(17) 0.083(6) Uiso d 1 1
H H32 0.275(2) 1.114(2) -0.0222(15) 0.074(6) Uiso d 1 1
H H11 -0.622(2) 0.479(2) 0.1011(16) 0.076(6) Uiso d 1 1
H H15 -0.502(3) 0.348(3) 0.3604(17) 0.099(7) Uiso d 1 1
H H20 0.262(2) 0.843(2) 0.7129(17) 0.085(6) Uiso d 1 1
H H31 0.423(3) 1.069(2) -0.0340(16) 0.082(6) Uiso d 1 1
H H14 -0.748(3) 0.347(3) 0.4305(19) 0.111(8) Uiso d 1 1
H H12 -0.858(3) 0.462(3) 0.1610(19) 0.103(8) Uiso d 1 1
H H13 -0.926(3) 0.398(3) 0.323(2) 0.111(8) Uiso d 1 1

loop_
_atom_site_aniso_label
_atom_site_aniso_U_11
_atom_site_aniso_U_22
_atom_site_aniso_U_33
_atom_site_aniso_U_12
_atom_site_aniso_U_13
_atom_site_aniso_U_23
N1 0.0463(7) 0.0459(7) 0.0468(7) 0.0128(6) 0.0111(6) 0.0166(6)
N2 0.0359(7) 0.0718(9) 0.0450(7) 0.0238(6) 0.0155(5) 0.0272(6)
N3 0.0601(9) 0.0864(11) 0.0618(9) 0.0404(8) 0.0319(7) 0.0461(8)
O1 0.0597(7) 0.0739(8) 0.0508(7) 0.0174(6) 0.0008(5) 0.0249(6)
O2 0.0680(8) 0.0850(9) 0.0834(9) 0.0099(7) 0.0072(7) 0.0579(8)
O3 0.0839(9) 0.1354(12) 0.0919(10) 0.0783(9) 0.0596(8) 0.0819(9)
C1 0.0432(8) 0.0473(9) 0.0417(8) 0.0220(7) 0.0146(6) 0.0164(7)
C2 0.0403(8) 0.0511(8) 0.0374(8) 0.0194(7) 0.0138(6) 0.0138(7)
C3 0.0455(8) 0.0585(9) 0.0492(9) 0.0169(7) 0.0150(7) 0.0268(8)
C4 0.0425(8) 0.0514(8) 0.0413(8) 0.0204(7) 0.0123(6) 0.0166(7)
C5 0.0391(7) 0.0436(8) 0.0435(8) 0.0205(6) 0.0150(6) 0.0172(6)
C6 0.0415(8) 0.0505(9) 0.0424(8) 0.0240(7) 0.0171(6) 0.0191(7)
C7 0.0434(9) 0.0611(10) 0.0488(9) 0.0246(8) 0.0156(7) 0.0261(8)
C8 0.0497(9) 0.0702(10) 0.0435(8) 0.0296(8) 0.0173(7) 0.0288(8)
C9 0.0572(10) 0.0448(9) 0.0604(11) 0.0109(8) 0.0126(8) 0.0115(8)
C10 0.0520(9) 0.0370(8) 0.0525(9) 0.0090(7) 0.0098(7) 0.0101(7)
C11 0.0676(11) 0.0618(11) 0.0554(10) 0.0225(9) 0.0022(9) 0.0105(9)
C12 0.0716(14) 0.0691(13) 0.1083(18) 0.0337(11) -0.0010(13) 0.0137(12)
C13 0.0777(15) 0.0622(12) 0.130(2) 0.0300(11) 0.0492(15) 0.0267(13)
C14 0.0970(17) 0.0768(14) 0.0990(17) 0.0351(13) 0.0525(14) 0.0445(13)
C15 0.0751(12) 0.0611(11) 0.0751(13) 0.0222(9) 0.0264(10) 0.0363(10)
C16 0.0377(7) 0.0511(8) 0.0428(8) 0.0245(6) 0.0125(6) 0.0170(6)
C17 0.0521(9) 0.0527(9) 0.0531(9) 0.0243(8) 0.0122(7) 0.0192(8)
C18 0.0535(10) 0.0590(11) 0.0627(11) 0.0251(9) 0.0055(8) 0.0048(9)
C19 0.0530(10) 0.0871(14) 0.0468(9) 0.0407(10) 0.0049(8) 0.0080(9)
C20 0.0699(12) 0.0902(14) 0.0494(10) 0.0406(11) 0.0139(9) 0.0321(10)
C21 0.0582(10) 0.0600(11) 0.0508(9) 0.0211(9) 0.0101(8) 0.0250(8)

loop_
_atom_type_symbol
_atom_type_description
_atom_type_scat_dispersion_real
_atom_type_scat_dispersion_imag
_atom_type_scat_source
C C 0.0033 0.0016 'International Tables Vol C Tables 4.2.6.8 and 6.1.1.4'
H H 0.0000 0.0000 'International Tables Vol C Tables 4.2.6.8 and 6.1.1.4'
N N 0.0061 0.0033 'International Tables Vol C Tables 4.2.6.8 and 6.1.1.4'
O O 0.0106 0.0060 'International Tables Vol C Tables 4.2.6.8 and 6.1.1.4'

loop_
_geom_angle_atom_site_label_1
_geom_angle_atom_site_label_2
_geom_angle_atom_site_label_3
_geom_angle
C4 N1 C3 112.94(13)
C4 N1 C9 123.65(14)
C3 N1 C9 123.41(14)
C6 N2 C1 107.05(12)
C6 N2 H2 112.4(12)
C1 N2 H2 109.2(12)
C8 N3 H32 122.6(12)
C8 N3 H31 118.2(12)
H32 N3 H31 118.8(17)
N2 C1 C16 113.54(13)
N2 C1 C2 101.61(11)
C16 C1 C2 114.38(12)
N2 C1 H1 112.9(9)
C16 C1 H1 108.1(8)
C2 C1 H1 106.1(9)
C3 C2 C5 104.30(13)
C3 C2 C1 114.00(13)
C5 C2 C1 106.24(11)
C3 C2 H22 108.6(9)
C5 C2 H22 110.1(9)
C1 C2 H22 113.2(9)
O2 C3 N1 123.89(15)
O2 C3 C2 127.97(15)
N1 C3 C2 108.13(13)
O1 C4 N1 124.11(15)
O1 C4 C5 127.43(14)
N1 C4 C5 108.40(13)
C4 C5 C2 105.30(12)
C4 C5 C6 112.59(12)
C2 C5 C6 103.62(11)
C4 C5 H5 111.1(8)
C2 C5 H5 115.4(8)
C6 C5 H5 108.6(8)
N2 C6 C7 113.43(13)
N2 C6 C5 100.79(11)
C7 C6 C5 113.69(12)
N2 C6 H6 111.2(8)
C7 C6 H6 108.8(8)
C5 C6 H6 108.7(8)
C6 C7 C8 113.10(13)
C6 C7 H72 108.4(9)
C8 C7 H72 109.2(10)
C6 C7 H71 111.0(10)
C8 C7 H71 108.4(11)
H72 C7 H71 106.6(14)
O3 C8 N3 122.40(15)
O3 C8 C7 121.10(13)
N3 C8 C7 116.50(14)
N1 C9 C10 112.20(14)
N1 C9 H92 106.3(10)
C10 C9 H92 109.0(10)
N1 C9 H91 105.6(11)
C10 C9 H91 111.2(11)
H92 C9 H91 112.5(15)
C11 C10 C15 119.19(18)
C11 C10 C9 120.46(16)
C15 C10 C9 120.35(17)
C10 C11 C12 119.8(2)
C10 C11 H11 120.2(12)
C12 C11 H11 119.9(12)
C13 C12 C11 120.3(2)
C13 C12 H12 123.5(16)
C11 C12 H12 116.2(16)
C14 C13 C12 119.9(2)
C14 C13 H13 120.0(15)
C12 C13 H13 120.1(15)
C13 C14 C15 120.3(2)
C13 C14 H14 119.8(13)
C15 C14 H14 119.9(13)
C14 C15 C10 120.5(2)
C14 C15 H15 122.1(12)
C10 C15 H15 117.3(12)
C17 C16 C21 118.60(15)
C17 C16 C1 121.77(14)
C21 C16 C1 119.62(14)
C16 C17 C18 120.74(17)
C16 C17 H17 119.8(11)
C18 C17 H17 119.4(11)
C19 C18 C17 120.39(18)
C19 C18 H18 119.3(12)
C17 C18 H18 120.3(12)
C20 C19 C18 119.24(17)
C20 C19 H19 121.2(12)
C18 C19 H19 119.5(12)
C19 C20 C21 120.81(18)
C19 C20 H20 120.4(12)
C21 C20 H20 118.8(12)
C20 C21 C16 120.22(18)
C20 C21 H21 118.8(11)
C16 C21 H21 121.0(11)

loop_
_geom_bond_atom_site_label_1
_geom_bond_atom_site_label_2
_geom_bond_distance
N1 C4 1.379(2)
N1 C3 1.386(2)
N1 C9 1.473(2)
N2 C6 1.452(2)
N2 C1 1.4639(19)
N2 H2 0.832(18)
N3 C8 1.324(2)
N3 H32 0.91(2)
N3 H31 0.90(2)
O1 C4 1.2120(18)
O2 C3 1.2053(19)
O3 C8 1.2281(19)
C1 C16 1.511(2)
C1 C2 1.555(2)
C1 H1 0.953(15)
C2 C3 1.509(2)
C2 C5 1.525(2)
C2 H22 0.966(16)
C4 C5 1.494(2)
C5 C6 1.543(2)
C5 H5 0.972(14)
C6 C7 1.513(2)
C6 H6 0.987(15)
C7 C8 1.513(2)
C7 H72 0.978(18)
C7 H71 0.944(19)
C9 C10 1.506(2)
C9 H92 1.030(18)
C9 H91 0.955(19)
C10 C11 1.377(3)
C10 C15 1.381(2)
C11 C12 1.389(3)
C11 H11 0.97(2)
C12 C13 1.374(4)
C12 H12 0.90(2)
C13 C14 1.361(4)
C13 H13 0.95(3)
C14 C15 1.378(3)
C14 H14 1.05(2)
C15 H15 1.01(2)
C16 C17 1.378(2)
C16 C21 1.386(2)
C17 C18 1.384(3)
C17 H17 0.943(18)
C18 C19 1.375(3)
C18 H18 0.93(2)
C19 C20 1.368(3)
C19 H19 0.99(2)
C20 C21 1.386(3)
C20 H20 1.00(2)
C21 H21 0.944(19)

loop_
_geom_hbond_atom_site_label_D
_geom_hbond_atom_site_label_H
_geom_hbond_atom_site_label_A
_geom_hbond_site_symmetry_A
_geom_hbond_distance_DH
_geom_hbond_distance_HA
_geom_hbond_distance_DA
_geom_hbond_angle_DHA
N3 H32 O1 2_575 0.91(2) 2.194(19) 3.003(2) 147.3(16)
N3 H31 O3 2_675 0.90(2) 2.00(2) 2.903(2) 175.7(18)
C18 H18 Cg1 2_576 0.93(2) 2.71 3.627 166.5

loop_
_geom_torsion_atom_site_label_1
_geom_torsion_atom_site_label_2
_geom_torsion_atom_site_label_3
_geom_torsion_atom_site_label_4
_geom_torsion
C6 N2 C1 C16 -162.41(12)
C6 N2 C1 C2 -39.10(14)
N2 C1 C2 C3 129.33(13)
C16 C1 C2 C3 -107.94(15)
N2 C1 C2 C5 15.04(14)
C16 C1 C2 C5 137.77(13)
C4 N1 C3 O2 -176.19(15)
C9 N1 C3 O2 3.4(2)
C4 N1 C3 C2 2.69(17)
C9 N1 C3 C2 -177.68(13)
C5 C2 C3 O2 171.11(16)
C1 C2 C3 O2 55.7(2)
C5 C2 C3 N1 -7.71(15)
C1 C2 C3 N1 -123.14(13)
C3 N1 C4 O1 -178.84(14)
C9 N1 C4 O1 1.5(2)
C3 N1 C4 C5 3.74(16)
C9 N1 C4 C5 -175.89(13)
O1 C4 C5 C2 174.29(15)
N1 C4 C5 C2 -8.41(15)
O1 C4 C5 C6 -73.49(19)
N1 C4 C5 C6 103.82(14)
C3 C2 C5 C4 9.55(14)
C1 C2 C5 C4 130.31(12)
C3 C2 C5 C6 -108.87(13)
C1 C2 C5 C6 11.89(14)
C1 N2 C6 C7 168.92(12)
C1 N2 C6 C5 47.03(14)
C4 C5 C6 N2 -147.85(12)
C2 C5 C6 N2 -34.60(14)
C4 C5 C6 C7 90.44(16)
C2 C5 C6 C7 -156.31(13)
N2 C6 C7 C8 67.80(18)
C5 C6 C7 C8 -177.81(13)
C6 C7 C8 O3 0.9(2)
C6 C7 C8 N3 -179.38(15)
C4 N1 C9 C10 -92.44(19)
C3 N1 C9 C10 87.97(19)
N1 C9 C10 C11 92.8(2)
N1 C9 C10 C15 -87.3(2)
C15 C10 C11 C12 0.2(3)
C9 C10 C11 C12 -179.83(16)
C10 C11 C12 C13 0.1(3)
C11 C12 C13 C14 -0.1(3)
C12 C13 C14 C15 -0.2(4)
C13 C14 C15 C10 0.5(3)
C11 C10 C15 C14 -0.5(3)
C9 C10 C15 C14 179.51(17)
N2 C1 C16 C17 13.95(19)
C2 C1 C16 C17 -102.06(16)
N2 C1 C16 C21 -166.52(13)
C2 C1 C16 C21 77.47(17)
C21 C16 C17 C18 -0.2(2)
C1 C16 C17 C18 179.33(13)
C16 C17 C18 C19 -0.6(2)
C17 C18 C19 C20 0.9(3)
C18 C19 C20 C21 -0.4(3)
C19 C20 C21 C16 -0.4(3)
C17 C16 C21 C20 0.7(2)
C1 C16 C21 C20 -178.86(14)
